data_8106826
loop_
_publ_author_name
'Benites, Julio'
'Valderrama, Jaime A.'
'R\'ios, David'
'C\'ardenas, Alejandro'
'Brito, Iv\'an'

_publ_section_title
;
 Crystal structure of
 (2,5-dihydroxyphenyl)-(4-hydroxy-3,5-dimethoxyphenyl)methanone, C15H14O6
;
_journal_issue 1
_journal_name_full 'Zeitschrift f\"ur Kristallographie - New Crystal Structures'
_journal_page_first 205
_journal_page_last 206
_journal_paper_doi 10.1515/ncrs-2015-0090
_journal_volume 231
_journal_year 2016
_chemical_formula_moiety 'C15 H14 O6'
_chemical_formula_sum 'C15 H14 O6'
_chemical_formula_weight 290.26
_space_group_crystal_system triclinic
_space_group_IT_number 2
_space_group_name_Hall '-P 1'
_space_group_name_H-M_alt 'P -1'
_atom_sites_solution_hydrogens mixed
_atom_sites_solution_primary direct
_audit_update_record
;
2015-05-05 # Formatted by publCIF
;
_cell_angle_alpha 94.942(3)
_cell_angle_beta 112.199(4)
_cell_angle_gamma 102.752(4)
_cell_formula_units_Z 2
_cell_length_a 8.2996(5)
_cell_length_b 8.3739(4)
_cell_length_c 10.7565(5)
_cell_measurement_temperature 299(2)
_cell_volume 663.09(7)
_computing_cell_refinement APEX2(Bruker,2007)
_computing_data_collection APEX2(Bruker,2007)
_computing_data_reduction APEX2(Bruker,2007)
_computing_molecular_graphics 'Olex2 (Dolomanov et al., 2009)'
_computing_publication_material 'Olex2 (Dolomanov et al., 2009)'
_computing_structure_refinement 'ShelXL (Sheldrick, 2008)'
_computing_structure_solution 'ShelXT (Sheldrick, 2015)'
_diffrn_ambient_temperature 299.52
_diffrn_measured_fraction_theta_full 0.996
_diffrn_measured_fraction_theta_max 0.996
_diffrn_measurement_device_type 'Bruker AXS D8-Venture,Triumph-I\mS-Cu'
_diffrn_measurement_method '\f and \w'
_diffrn_radiation_type CuK\a
_diffrn_radiation_wavelength 1.54178
_diffrn_reflns_av_R_equivalents 0.1196
_diffrn_reflns_av_unetI/netI 0.0293
_diffrn_reflns_Laue_measured_fraction_full 0.996
_diffrn_reflns_Laue_measured_fraction_max 0.996
_diffrn_reflns_limit_h_max 9
_diffrn_reflns_limit_h_min -9
_diffrn_reflns_limit_k_max 9
_diffrn_reflns_limit_k_min -9
_diffrn_reflns_limit_l_max 11
_diffrn_reflns_limit_l_min -11
_diffrn_reflns_number 29337
_diffrn_reflns_point_group_measured_fraction_full 0.996
_diffrn_reflns_point_group_measured_fraction_max 0.996
_diffrn_reflns_theta_full 58.998
_diffrn_reflns_theta_max 58.998
_diffrn_reflns_theta_min 4.520
_exptl_absorpt_coefficient_mu 0.960
_exptl_absorpt_correction_type none
_exptl_crystal_density_diffrn 1.454
_exptl_crystal_description block
_exptl_crystal_F_000 304
_exptl_crystal_size_max 0.3
_exptl_crystal_size_mid 0.2
_exptl_crystal_size_min 0.18
_refine_diff_density_max 0.201
_refine_diff_density_min -0.287
_refine_diff_density_rms 0.083
_refine_ls_extinction_coef .
_refine_ls_extinction_method none
_refine_ls_goodness_of_fit_ref 1.127
_refine_ls_hydrogen_treatment mixed
_refine_ls_matrix_type full
_refine_ls_number_parameters 201
_refine_ls_number_reflns 1900
_refine_ls_number_restraints 0
_refine_ls_restrained_S_all 1.127
_refine_ls_R_factor_all 0.0449
_refine_ls_R_factor_gt 0.0443
_refine_ls_shift/su_max 0.003
_refine_ls_shift/su_mean 0.001
_refine_ls_structure_factor_coef Fsqd
_refine_ls_weighting_details 'w=1/[\s^2^(Fo^2^)+(0.0606P)^2^+0.2269P] where P=(Fo^2^+2Fc^2^)/3'
_refine_ls_weighting_scheme calc
_refine_ls_wR_factor_gt 0.1126
_refine_ls_wR_factor_ref 0.1134
_reflns_Friedel_coverage 0.000
_reflns_Friedel_fraction_full .
_reflns_Friedel_fraction_max .
_reflns_number_gt 1850
_reflns_number_total 1900
_reflns_threshold_expression 'I > 2\s(I)'
_cod_data_source_file suppl_ncrs-2015-0090_suppl.cif
_cod_data_source_block cu_scan_0m_p-1
_cod_original_cell_volume 663.09(6)
_cod_database_code 8106826
_shelx_space_group_comment
;
The symmetry employed for this shelxl refinement is uniquely defined
by the following loop, which should always be used as a source of
symmetry information in preference to the above space-group names.
They are only intended as comments.
;
_olex2_refinement_description
;
1. Others
 Fixed Uiso: H9(0.068) H12(0.051) H8(0.072) H7'A(0.07) H7'B(0.07) H7'C(0.07)
 H2'(0.033) H6(0.037) H6'(0.031) H8'A(0.055) H8'B(0.055) H8'C(0.055) H3(0.046)
 H4(0.043)
 Fixed X: H7'A(-0.3082) H7'B(-0.5033) H7'C(-0.4328) H2'(-0.1221) H6(0.0694)
 H6'(0.2194) H8'A(0.2186) H8'B(0.2502) H8'C(0.3317) H3(0.5221) H4(0.4128)
 Fixed Y: H7'A(-0.1889) H7'B(-0.2433) H7'C(-0.0686) H2'(0.0654) H6(0.5742)
 H6'(0.4249) H8'A(0.5556) H8'B(0.4886) H8'C(0.4262) H3(0.7632) H4(0.9493)
 Fixed Z: H7'A(0.1804) H7'B(0.0626) H7'C(0.1589) H2'(0.2817) H6(0.3115)
 H6'(0.2047) H8'A(0.0252) H8'B(-0.102) H8'C(0.0357) H3(0.7474) H4(0.6155)
;
_shelx_shelxl_version_number 2014/7
_olex2_submission_special_instructions 'No special instructions were received'

loop_
_space_group_symop_operation_xyz
'x, y, z'
'-x, -y, -z'

loop_
_atom_site_label
_atom_site_type_symbol
_atom_site_fract_x
_atom_site_fract_y
_atom_site_fract_z
_atom_site_U_iso_or_equiv
_atom_site_adp_type
_atom_site_occupancy
_atom_site_site_symmetry_order
_atom_site_calc_flag
_atom_site_refinement_flags_posn
_atom_site_refinement_flags_adp
_atom_site_refinement_flags_occupancy
_atom_site_disorder_assembly
_atom_site_disorder_group
O11 O -0.32944(15) -0.08004(14) 0.02397(12) 0.0351(3) Uani 1 1 d . . . . .
O9 O 0.1465(2) 0.88408(15) 0.37241(13) 0.0457(4) Uani 1 1 d . . . . .
H9 H 0.174(3) 0.987(3) 0.420(3) 0.068 Uiso 1 1 d R . . . .
O12 O -0.22233(16) 0.06576(14) -0.14716(12) 0.0343(3) Uani 1 1 d . . . . .
H12 H -0.163(3) 0.106(3) -0.194(2) 0.051 Uiso 1 1 d R . . . .
O13 O 0.06985(15) 0.32724(14) -0.06565(11) 0.0337(3) Uani 1 1 d . . . . .
O10 O 0.19886(18) 0.21253(14) 0.49173(12) 0.0411(4) Uani 1 1 d . . . . .
O8 O 0.4318(2) 0.44927(16) 0.69079(13) 0.0482(4) Uani 1 1 d . . . . .
H8 H 0.364(4) 0.337(3) 0.639(3) 0.072 Uiso 1 1 d R . . . .
C7' C -0.3990(3) -0.1508(2) 0.1136(2) 0.0466(5) Uani 1 1 d . . . . .
H7'A H -0.3082 -0.1889 0.1804 0.070 Uiso 1 1 calc GR . . . .
H7'B H -0.5033 -0.2433 0.0626 0.070 Uiso 1 1 calc GR . . . .
H7'C H -0.4328 -0.0686 0.1589 0.070 Uiso 1 1 calc GR . . . .
C3' C -0.1803(2) 0.05478(18) 0.08102(17) 0.0256(4) Uani 1 1 d . . . . .
C2' C -0.0860(2) 0.11675(19) 0.21963(16) 0.0272(4) Uani 1 1 d . . . . .
H2' H -0.1221 0.0654 0.2817 0.033 Uiso 1 1 calc R . . . .
C1' C 0.0631(2) 0.25623(18) 0.26623(16) 0.0262(4) Uani 1 1 d . . . . .
C7 C 0.1664(2) 0.31596(19) 0.41523(17) 0.0281(4) Uani 1 1 d . . . . .
C1 C 0.2313(2) 0.49555(19) 0.47416(16) 0.0267(4) Uani 1 1 d . . . . .
C6 C 0.1608(2) 0.6115(2) 0.39899(17) 0.0307(4) Uani 1 1 d . . . . .
H6 H 0.0694 0.5742 0.3115 0.037 Uiso 1 1 calc R . . . .
C5 C 0.2245(2) 0.7791(2) 0.45248(17) 0.0311(4) Uani 1 1 d . . . . .
C4' C -0.1243(2) 0.12864(18) -0.01222(16) 0.0248(4) Uani 1 1 d . . . . .
C6' C 0.1201(2) 0.33147(18) 0.17372(16) 0.0262(4) Uani 1 1 d . . . . .
H6' H 0.2194 0.4249 0.2047 0.031 Uiso 1 1 calc R . . . .
C5' C 0.0279(2) 0.26612(18) 0.03572(16) 0.0246(4) Uani 1 1 d . . . . .
C8' C 0.2307(2) 0.4602(2) -0.02323(19) 0.0370(4) Uani 1 1 d . . . . .
H8'A H 0.2186 0.5556 0.0252 0.055 Uiso 1 1 calc GR . . . .
H8'B H 0.2502 0.4886 -0.1020 0.055 Uiso 1 1 calc GR . . . .
H8'C H 0.3317 0.4262 0.0357 0.055 Uiso 1 1 calc GR . . . .
C2 C 0.3639(2) 0.5546(2) 0.60817(17) 0.0310(4) Uani 1 1 d . . . . .
C3 C 0.4313(3) 0.7243(2) 0.65972(18) 0.0381(5) Uani 1 1 d . . . . .
H3 H 0.5221 0.7632 0.7474 0.046 Uiso 1 1 calc R . . . .
C4 C 0.3641(3) 0.8354(2) 0.58152(18) 0.0361(4) Uani 1 1 d . . . . .
H4 H 0.4128 0.9493 0.6155 0.043 Uiso 1 1 calc R . . . .

loop_
_atom_site_aniso_label
_atom_site_aniso_U_11
_atom_site_aniso_U_22
_atom_site_aniso_U_33
_atom_site_aniso_U_23
_atom_site_aniso_U_13
_atom_site_aniso_U_12
O11 0.0317(7) 0.0286(6) 0.0322(7) -0.0022(5) 0.0079(5) -0.0043(5)
O9 0.0790(10) 0.0246(7) 0.0276(7) 0.0038(5) 0.0111(7) 0.0227(6)
O12 0.0326(7) 0.0358(7) 0.0200(6) -0.0038(5) 0.0028(5) -0.0009(5)
O13 0.0348(7) 0.0321(7) 0.0234(6) 0.0040(5) 0.0069(5) -0.0022(5)
O10 0.0617(9) 0.0240(6) 0.0255(7) 0.0051(5) 0.0053(6) 0.0109(6)
O8 0.0613(9) 0.0323(7) 0.0264(7) 0.0058(6) -0.0075(6) 0.0107(6)
C7' 0.0415(11) 0.0382(10) 0.0525(12) 0.0020(9) 0.0221(10) -0.0063(8)
C3' 0.0231(8) 0.0188(8) 0.0283(9) -0.0006(7) 0.0055(7) 0.0038(6)
C2' 0.0333(9) 0.0220(8) 0.0256(9) 0.0040(7) 0.0112(7) 0.0079(7)
C1' 0.0310(9) 0.0192(8) 0.0230(9) 0.0006(6) 0.0051(7) 0.0084(6)
C7 0.0334(9) 0.0228(8) 0.0237(9) 0.0038(7) 0.0071(7) 0.0082(7)
C1 0.0328(9) 0.0232(8) 0.0194(8) 0.0012(7) 0.0067(7) 0.0070(7)
C6 0.0401(10) 0.0257(9) 0.0186(8) -0.0007(7) 0.0042(7) 0.0100(7)
C5 0.0470(10) 0.0237(8) 0.0230(9) 0.0041(7) 0.0132(8) 0.0124(7)
C4' 0.0249(8) 0.0212(8) 0.0214(8) -0.0021(6) 0.0032(7) 0.0068(6)
C6' 0.0268(8) 0.0174(7) 0.0253(9) -0.0001(6) 0.0032(7) 0.0033(6)
C5' 0.0285(8) 0.0199(8) 0.0224(8) 0.0029(6) 0.0072(7) 0.0072(6)
C8' 0.0333(9) 0.0338(9) 0.0387(11) 0.0085(8) 0.0128(8) 0.0022(8)
C2 0.0360(10) 0.0284(9) 0.0214(9) 0.0037(7) 0.0051(7) 0.0071(7)
C3 0.0406(10) 0.0322(9) 0.0238(9) -0.0045(7) -0.0006(8) 0.0046(8)
C4 0.0486(11) 0.0215(8) 0.0295(10) -0.0039(7) 0.0116(8) 0.0044(7)

loop_
_atom_type_symbol
_atom_type_description
_atom_type_scat_dispersion_real
_atom_type_scat_dispersion_imag
_atom_type_scat_source
C C 0.0181 0.0091 'International Tables Vol C Tables 4.2.6.8 and 6.1.1.4'
H H 0.0000 0.0000 'International Tables Vol C Tables 4.2.6.8 and 6.1.1.4'
O O 0.0492 0.0322 'International Tables Vol C Tables 4.2.6.8 and 6.1.1.4'

loop_
_geom_angle_atom_site_label_1
_geom_angle_atom_site_label_2
_geom_angle_atom_site_label_3
_geom_angle
_geom_angle_site_symmetry_1
_geom_angle_site_symmetry_3
C3' O11 C7' 116.70(13) . .
C5 O9 H9 112.3(16) . .
C4' O12 H12 110.1(15) . .
C5' O13 C8' 116.67(13) . .
C2 O8 H8 105.6(15) . .
O11 C7' H7'A 109.5 . .
O11 C7' H7'B 109.5 . .
O11 C7' H7'C 109.5 . .
H7'A C7' H7'B 109.5 . .
H7'A C7' H7'C 109.5 . .
H7'B C7' H7'C 109.5 . .
O11 C3' C2' 124.88(15) . .
O11 C3' C4' 114.82(14) . .
C2' C3' C4' 120.29(14) . .
C3' C2' H2' 120.0 . .
C3' C2' C1' 119.94(15) . .
C1' C2' H2' 120.0 . .
C2' C1' C7 118.90(14) . .
C2' C1' C6' 120.23(14) . .
C6' C1' C7 120.75(14) . .
O10 C7 C1' 119.36(14) . .
O10 C7 C1 119.76(14) . .
C1 C7 C1' 120.88(14) . .
C6 C1 C7 121.08(15) . .
C6 C1 C2 118.25(14) . .
C2 C1 C7 120.66(14) . .
C1 C6 H6 119.4 . .
C5 C6 C1 121.11(15) . .
C5 C6 H6 119.4 . .
O9 C5 C4 123.09(15) . .
C6 C5 O9 117.34(15) . .
C6 C5 C4 119.55(15) . .
O12 C4' C3' 118.36(14) . .
O12 C4' C5' 122.30(15) . .
C3' C4' C5' 119.33(15) . .
C1' C6' H6' 120.3 . .
C5' C6' C1' 119.43(14) . .
C5' C6' H6' 120.3 . .
O13 C5' C4' 113.85(14) . .
O13 C5' C6' 125.38(14) . .
C6' C5' C4' 120.76(15) . .
O13 C8' H8'A 109.5 . .
O13 C8' H8'B 109.5 . .
O13 C8' H8'C 109.5 . .
H8'A C8' H8'B 109.5 . .
H8'A C8' H8'C 109.5 . .
H8'B C8' H8'C 109.5 . .
O8 C2 C1 121.91(15) . .
O8 C2 C3 117.96(15) . .
C3 C2 C1 120.13(15) . .
C2 C3 H3 119.9 . .
C4 C3 C2 120.15(16) . .
C4 C3 H3 119.9 . .
C5 C4 H4 119.7 . .
C3 C4 C5 120.59(15) . .
C3 C4 H4 119.7 . .

loop_
_geom_bond_atom_site_label_1
_geom_bond_atom_site_label_2
_geom_bond_distance
_geom_bond_site_symmetry_2
O11 C7' 1.408(2) .
O11 C3' 1.3684(19) .
O9 H9 0.90(3) .
O9 C5 1.376(2) .
O12 H12 0.87(2) .
O12 C4' 1.3539(19) .
O13 C5' 1.370(2) .
O13 C8' 1.423(2) .
O10 C7 1.2482(19) .
O8 H8 0.98(3) .
O8 C2 1.365(2) .
C7' H7'A 0.9600 .
C7' H7'B 0.9600 .
C7' H7'C 0.9600 .
C3' C2' 1.382(2) .
C3' C4' 1.392(2) .
C2' H2' 0.9300 .
C2' C1' 1.393(2) .
C1' C7 1.479(2) .
C1' C6' 1.394(2) .
C7 C1 1.474(2) .
C1 C6 1.403(2) .
C1 C2 1.404(2) .
C6 H6 0.9300 .
C6 C5 1.373(2) .
C5 C4 1.387(3) .
C4' C5' 1.397(2) .
C6' H6' 0.9300 .
C6' C5' 1.380(2) .
C8' H8'A 0.9600 .
C8' H8'B 0.9600 .
C8' H8'C 0.9600 .
C2 C3 1.385(2) .
C3 H3 0.9300 .
C3 C4 1.376(3) .
C4 H4 0.9300 .

loop_
_geom_torsion_atom_site_label_1
_geom_torsion_atom_site_label_2
_geom_torsion_atom_site_label_3
_geom_torsion_atom_site_label_4
_geom_torsion
_geom_torsion_site_symmetry_1
_geom_torsion_site_symmetry_2
_geom_torsion_site_symmetry_3
_geom_torsion_site_symmetry_4
O11 C3' C2' C1' -179.32(14) . . . .
O11 C3' C4' O12 1.9(2) . . . .
O11 C3' C4' C5' -179.31(13) . . . .
O9 C5 C4 C3 176.93(17) . . . .
O12 C4' C5' O13 -1.5(2) . . . .
O12 C4' C5' C6' 177.15(14) . . . .
O10 C7 C1 C6 -163.75(16) . . . .
O10 C7 C1 C2 15.3(3) . . . .
O8 C2 C3 C4 -178.48(17) . . . .
C7' O11 C3' C2' 5.5(2) . . . .
C7' O11 C3' C4' -175.35(15) . . . .
C3' C2' C1' C7 -177.49(14) . . . .
C3' C2' C1' C6' -1.4(2) . . . .
C3' C4' C5' O13 179.78(13) . . . .
C3' C4' C5' C6' -1.6(2) . . . .
C2' C3' C4' O12 -178.90(13) . . . .
C2' C3' C4' C5' -0.1(2) . . . .
C2' C1' C7 O10 41.6(2) . . . .
C2' C1' C7 C1 -138.46(16) . . . .
C2' C1' C6' C5' -0.3(2) . . . .
C1' C7 C1 C6 16.3(2) . . . .
C1' C7 C1 C2 -164.62(16) . . . .
C1' C6' C5' O13 -179.75(14) . . . .
C1' C6' C5' C4' 1.8(2) . . . .
C7 C1' C6' C5' 175.75(14) . . . .
C7 C1 C6 C5 -178.30(16) . . . .
C7 C1 C2 O8 -2.9(3) . . . .
C7 C1 C2 C3 176.34(16) . . . .
C1 C6 C5 O9 -179.35(15) . . . .
C1 C6 C5 C4 1.7(3) . . . .
C1 C2 C3 C4 2.2(3) . . . .
C6 C1 C2 O8 176.15(16) . . . .
C6 C1 C2 C3 -4.6(3) . . . .
C6 C5 C4 C3 -4.2(3) . . . .
C4' C3' C2' C1' 1.6(2) . . . .
C6' C1' C7 O10 -134.44(17) . . . .
C6' C1' C7 C1 45.5(2) . . . .
C8' O13 C5' C4' -175.84(13) . . . .
C8' O13 C5' C6' 5.6(2) . . . .
C2 C1 C6 C5 2.6(3) . . . .
C2 C3 C4 C5 2.2(3) . . . .

loop_
_publcif_info_cif.paper_type
E
